data_7106309
loop_
_publ_author_name
'Andrew D. Schwarz'
'Ainara Nova'
'Eric Clot'
'Philip Mountford'

_publ_section_title
;
 Titanium alkoxyimido (Ti=N-OR) complexes: reductive N-O bond cleavage at
 the boundary between hydrazide and peroxide ligands
;
_journal_name_full Chem.Commun.
_journal_page_first 4926
_journal_paper_doi 10.1039/c1cc10862j
_journal_volume 47
_journal_year 2011
_chemical_absolute_configuration ad
_chemical_formula_moiety 'C20 H43 N5 O1 Si2 Ti1'
_chemical_formula_sum 'C20 H43 N5 O Si2 Ti'
_chemical_formula_weight 473.67
_chemical_name_systematic Ti(N2NMe)(NOtBu)(py)
_space_group_IT_number 19
_symmetry_cell_setting orthorhombic
_symmetry_space_group_name_Hall 'P 2ac 2ab'
_symmetry_space_group_name_H-M 'P 21 21 21'
_atom_sites_solution_hydrogens geom
_atom_sites_solution_primary direct
_atom_sites_solution_secondary difmap
_cell_angle_alpha 90
_cell_angle_beta 90
_cell_angle_gamma 90
_cell_formula_units_Z 4
_cell_length_a 10.0550(2)
_cell_length_b 15.5409(3)
_cell_length_c 17.4207(4)
_cell_measurement_reflns_used 3372
_cell_measurement_temperature 150
_cell_measurement_theta_max 27
_cell_measurement_theta_min 5
_cell_volume 2722.22(10)
_computing_cell_refinement 'DENZO/SCALEPACK (Otwinowski & Minor, 1997)'
_computing_data_collection 'COLLECT (Nonius, 2001).'
_computing_data_reduction 'DENZO/SCALEPACK (Otwinowski & Minor, 1997)'
_computing_molecular_graphics 'CAMERON (Watkin et al., 1996)'
_computing_publication_material 'CRYSTALS (Betteridge et al., 2003)'
_computing_structure_refinement 'CRYSTALS (Betteridge et al., 2003)'
_computing_structure_solution 'SIR92 (Altomare et al., 1994)'
_diffrn_ambient_temperature 150
_diffrn_measured_fraction_theta_full 0.990
_diffrn_measured_fraction_theta_max 0.989
_diffrn_measurement_device 'Nonius KappaCCD'
_diffrn_measurement_device_type Area
_diffrn_measurement_method \w
_diffrn_radiation_monochromator graphite
_diffrn_radiation_type 'Mo K\a'
_diffrn_radiation_wavelength 0.71073
_diffrn_reflns_av_R_equivalents 0.073
_diffrn_reflns_limit_h_max 13
_diffrn_reflns_limit_h_min -13
_diffrn_reflns_limit_k_max 20
_diffrn_reflns_limit_k_min -20
_diffrn_reflns_limit_l_max 22
_diffrn_reflns_limit_l_min -22
_diffrn_reflns_number 22523
_diffrn_reflns_theta_full 26.631
_diffrn_reflns_theta_max 27.455
_diffrn_reflns_theta_min 5.102
_diffrn_standards_number 0
_exptl_absorpt_coefficient_mu 0.421
_exptl_absorpt_correction_T_max 0.96
_exptl_absorpt_correction_T_min 0.92
_exptl_absorpt_correction_type multi-scan
_exptl_absorpt_process_details 'DENZO/SCALEPACK (Otwinowski & Minor, 1997)'
_exptl_crystal_colour orange
_exptl_crystal_density_diffrn 1.156
_exptl_crystal_density_method 'not measured'
_exptl_crystal_description plate
_exptl_crystal_F_000 1024
_exptl_crystal_size_max 0.200
_exptl_crystal_size_mid 0.200
_exptl_crystal_size_min 0.100
_refine_diff_density_max 0.50
_refine_diff_density_min -0.28
_refine_ls_abs_structure_details 'Flack (1983), 1762 Friedel-pairs'
_refine_ls_abs_structure_Flack -0.02(3)
_refine_ls_extinction_method None
_refine_ls_goodness_of_fit_ref 0.9268
_refine_ls_hydrogen_treatment constr
_refine_ls_matrix_type full
_refine_ls_number_parameters 263
_refine_ls_number_reflns 4299
_refine_ls_number_restraints 0
_refine_ls_R_factor_all 0.0696
_refine_ls_R_factor_gt 0.0457
_refine_ls_shift/su_max 0.0006135
_refine_ls_shift/su_mean 0.0012877
_refine_ls_structure_factor_coef F
_refine_ls_weighting_details
;
Method, part 1, Chebychev polynomial, (Watkin, 1994, Prince, 1982)
[weight] = 1.0/[A~0~*T~0~(x)+A~1~*T~1~(x) ... +A~n-1~]*T~n-1~(x)]
where A~i~ are the Chebychev coefficients listed below and x= Fcalc/Fmax
Method = Robust Weighting (Prince, 1982)
W = [weight] * [1-(deltaF/6*sigmaF)^2^]^2^
A~i~ are:
0.743 0.245 0.577 0.352E-01 0.189
;
_refine_ls_weighting_scheme calc
_refine_ls_wR_factor_all 0.0790
_refine_ls_wR_factor_gt 0.0513
_refine_ls_wR_factor_ref 0.0457
_reflns_limit_h_max 13
_reflns_limit_h_min -13
_reflns_limit_k_max 20
_reflns_limit_k_min 0
_reflns_limit_l_max 22
_reflns_limit_l_min 0
_reflns_number_gt 4759
_reflns_number_total 6101
_reflns_threshold_expression I>2.0\s(I)
_oxford_diffrn_Wilson_B_factor 2.29
_oxford_diffrn_Wilson_scale 10.90
_oxford_refine_ls_r_factor_ref 0.0390
_oxford_refine_ls_scale 0.3053(4)
_oxford_reflns_number_all 6101
_oxford_reflns_threshold_expression_ref I>3.0\s(I)
_cod_data_source_file c1cc10862j.txt
_cod_data_source_block COMPOUND_4a
_cod_original_sg_symbol_H-M 'P 21 21 21 '
_cod_original_formula_sum 'C20 H43 N5 O1 Si2 Ti1'
_cod_database_code 7106309

loop_
_symmetry_equiv_pos_as_xyz
x,y,z
x+1/2,-y+1/2,-z
-x,y+1/2,-z+1/2
-x+1/2,-y,z+1/2

loop_
_atom_site_label
_atom_site_type_symbol
_atom_site_fract_x
_atom_site_fract_y
_atom_site_fract_z
_atom_site_U_iso_or_equiv
_atom_site_occupancy
_atom_site_adp_type
_atom_site_refinement_flags_posn
_atom_site_refinement_flags_adp
_atom_site_refinement_flags_occupancy
_atom_site_disorder_assembly
_atom_site_disorder_group
_oxford_atom_site_special_shape
_atom_site_attached_hydrogens
Ti1 Ti 0.30601(5) 0.51160(3) 0.64241(3) 0.0232 1.0000 Uani . . . . . . .
N1 N 0.4445(2) 0.57026(16) 0.66760(14) 0.0263 1.0000 Uani . . . . . . .
N2 N 0.1715(2) 0.60321(16) 0.62098(14) 0.0281 1.0000 Uani . . . . . . .
N3 N 0.3714(3) 0.43052(17) 0.56010(14) 0.0313 1.0000 Uani . . . . . . .
N4 N 0.1143(3) 0.43033(17) 0.61787(15) 0.0335 1.0000 Uani . . . . . . .
N5 N 0.2937(3) 0.44835(16) 0.75512(13) 0.0299 1.0000 Uani . . . . . . .
Si1 Si 0.19997(9) 0.71097(5) 0.63912(5) 0.0286 1.0000 Uani . . . . . . .
Si2 Si 0.53048(10) 0.42128(6) 0.52386(5) 0.0363 1.0000 Uani . . . . . . .
O1 O 0.5523(2) 0.62136(14) 0.68691(13) 0.0342 1.0000 Uani . . . . . . .
C1 C 0.6341(3) 0.5892(2) 0.7510(2) 0.0358 1.0000 Uani . . . . . . .
C2 C 0.7555(4) 0.6466(3) 0.7457(3) 0.0503 1.0000 Uani . . . . . . .
C3 C 0.5592(4) 0.6006(3) 0.8255(2) 0.0607 1.0000 Uani . . . . . . .
C4 C 0.6719(4) 0.4964(2) 0.7384(2) 0.0463 1.0000 Uani . . . . . . .
C5 C 0.0430(3) 0.5773(2) 0.5882(2) 0.0383 1.0000 Uani . . . . . . .
C6 C 0.0541(4) 0.4843(3) 0.5583(2) 0.0450 1.0000 Uani . . . . . . .
C7 C 0.2785(4) 0.3660(2) 0.5307(2) 0.0429 1.0000 Uani . . . . . . .
C8 C 0.1650(4) 0.3487(2) 0.5848(2) 0.0524 1.0000 Uani . . . . . . .
C9 C 0.0200(4) 0.4112(3) 0.6786(3) 0.0641 1.0000 Uani . . . . . . .
C10 C 0.3277(4) 0.7577(3) 0.5730(2) 0.0471 1.0000 Uani . . . . . . .
C11 C 0.0433(4) 0.7752(2) 0.6262(2) 0.0458 1.0000 Uani . . . . . . .
C12 C 0.2542(5) 0.7303(2) 0.7402(2) 0.0502 1.0000 Uani . . . . . . .
C13 C 0.6245(4) 0.5249(3) 0.5202(2) 0.0482 1.0000 Uani . . . . . . .
C14 C 0.6267(4) 0.3374(3) 0.5769(2) 0.0495 1.0000 Uani . . . . . . .
C15 C 0.5282(5) 0.3820(3) 0.4212(2) 0.0640 1.0000 Uani . . . . . . .
C16 C 0.3585(3) 0.3750(2) 0.7684(2) 0.0368 1.0000 Uani . . . . . . .
C17 C 0.3623(4) 0.3357(2) 0.8394(2) 0.0449 1.0000 Uani . . . . . . .
C18 C 0.2982(4) 0.3750(2) 0.89992(19) 0.0468 1.0000 Uani . . . . . . .
C19 C 0.2305(4) 0.4505(3) 0.88749(19) 0.0423 1.0000 Uani . . . . . . .
C20 C 0.2310(3) 0.4851(2) 0.81389(18) 0.0349 1.0000 Uani . . . . . . .
H21 H 0.7996 0.6374 0.6981 0.0625 1.0000 Uiso R . . . . . .
H22 H 0.8145 0.6337 0.7867 0.0625 1.0000 Uiso R . . . . . .
H23 H 0.7282 0.7049 0.7491 0.0625 1.0000 Uiso R . . . . . .
H31 H 0.4846 0.5632 0.8263 0.0730 1.0000 Uiso R . . . . . .
H32 H 0.6162 0.5874 0.8673 0.0730 1.0000 Uiso R . . . . . .
H33 H 0.5299 0.6585 0.8297 0.0730 1.0000 Uiso R . . . . . .
H41 H 0.5952 0.4610 0.7417 0.0597 1.0000 Uiso R . . . . . .
H42 H 0.7342 0.4795 0.7765 0.0597 1.0000 Uiso R . . . . . .
H43 H 0.7109 0.4906 0.6890 0.0597 1.0000 Uiso R . . . . . .
H51 H -0.0233 0.5790 0.6270 0.0454 1.0000 Uiso R . . . . . .
H52 H 0.0193 0.6152 0.5477 0.0454 1.0000 Uiso R . . . . . .
H61 H -0.0313 0.4627 0.5450 0.0574 1.0000 Uiso R . . . . . .
H62 H 0.1097 0.4840 0.5142 0.0574 1.0000 Uiso R . . . . . .
H71 H 0.3257 0.3140 0.5219 0.0532 1.0000 Uiso R . . . . . .
H72 H 0.2426 0.3863 0.4836 0.0532 1.0000 Uiso R . . . . . .
H81 H 0.1964 0.3133 0.6254 0.0659 1.0000 Uiso R . . . . . .
H82 H 0.0949 0.3202 0.5586 0.0659 1.0000 Uiso R . . . . . .
H91 H 0.0626 0.3765 0.7162 0.0841 1.0000 Uiso R . . . . . .
H92 H -0.0105 0.4629 0.7017 0.0841 1.0000 Uiso R . . . . . .
H93 H -0.0535 0.3807 0.6576 0.0841 1.0000 Uiso R . . . . . .
H101 H 0.4089 0.7269 0.5779 0.0566 1.0000 Uiso R . . . . . .
H102 H 0.3418 0.8164 0.5861 0.0566 1.0000 Uiso R . . . . . .
H103 H 0.2969 0.7539 0.5216 0.0566 1.0000 Uiso R . . . . . .
H111 H -0.0244 0.7532 0.6588 0.0565 1.0000 Uiso R . . . . . .
H112 H 0.0601 0.8337 0.6387 0.0565 1.0000 Uiso R . . . . . .
H113 H 0.0152 0.7712 0.5742 0.0565 1.0000 Uiso R . . . . . .
H121 H 0.1907 0.7065 0.7746 0.0587 1.0000 Uiso R . . . . . .
H122 H 0.2615 0.7904 0.7489 0.0587 1.0000 Uiso R . . . . . .
H123 H 0.3381 0.7038 0.7485 0.0587 1.0000 Uiso R . . . . . .
H131 H 0.5733 0.5667 0.4935 0.0608 1.0000 Uiso R . . . . . .
H132 H 0.6408 0.5443 0.5710 0.0608 1.0000 Uiso R . . . . . .
H133 H 0.7068 0.5166 0.4944 0.0608 1.0000 Uiso R . . . . . .
H141 H 0.5776 0.2852 0.5778 0.0613 1.0000 Uiso R . . . . . .
H142 H 0.6430 0.3560 0.6280 0.0613 1.0000 Uiso R . . . . . .
H143 H 0.7091 0.3283 0.5514 0.0613 1.0000 Uiso R . . . . . .
H151 H 0.6167 0.3776 0.4024 0.0743 1.0000 Uiso R . . . . . .
H152 H 0.4797 0.4215 0.3904 0.0743 1.0000 Uiso R . . . . . .
H153 H 0.4868 0.3271 0.4192 0.0743 1.0000 Uiso R . . . . . .
H161 H 0.4022 0.3482 0.7263 0.0465 1.0000 Uiso R . . . . . .
H171 H 0.4090 0.2832 0.8467 0.0557 1.0000 Uiso R . . . . . .
H181 H 0.3005 0.3500 0.9497 0.0565 1.0000 Uiso R . . . . . .
H191 H 0.1849 0.4784 0.9283 0.0535 1.0000 Uiso R . . . . . .
H201 H 0.1846 0.5374 0.8047 0.0427 1.0000 Uiso R . . . . . .

loop_
_atom_site_aniso_label
_atom_site_aniso_U_11
_atom_site_aniso_U_22
_atom_site_aniso_U_33
_atom_site_aniso_U_23
_atom_site_aniso_U_13
_atom_site_aniso_U_12
Ti1 0.0240(2) 0.0257(2) 0.0199(2) -0.0019(2) 0.0009(2) 0.0005(2)
N1 0.0241(12) 0.0269(12) 0.0280(12) -0.0027(10) -0.0032(10) 0.0001(10)
N2 0.0190(12) 0.0348(14) 0.0304(13) -0.0025(10) -0.0007(9) -0.0014(10)
N3 0.0379(14) 0.0287(14) 0.0273(13) -0.0069(11) 0.0020(11) 0.0011(11)
N4 0.0359(15) 0.0317(14) 0.0328(14) 0.0001(11) -0.0022(11) -0.0092(12)
N5 0.0345(13) 0.0324(12) 0.0229(11) -0.0004(10) 0.0008(11) -0.0006(11)
Si1 0.0299(4) 0.0295(4) 0.0263(4) -0.0017(3) -0.0008(4) 0.0035(3)
Si2 0.0419(5) 0.0449(5) 0.0222(4) -0.0005(4) 0.0032(4) 0.0166(4)
O1 0.0306(11) 0.0312(11) 0.0409(12) 0.0034(10) -0.0122(10) -0.0030(9)
C1 0.0309(16) 0.0388(19) 0.0378(17) -0.0023(15) -0.0130(14) 0.0015(13)
C2 0.0369(19) 0.052(2) 0.062(2) -0.005(2) -0.0172(19) -0.0087(16)
C3 0.049(2) 0.094(4) 0.039(2) -0.011(2) -0.0096(18) 0.012(2)
C4 0.0383(18) 0.043(2) 0.058(2) 0.0037(17) -0.0165(16) 0.0052(16)
C5 0.0262(16) 0.0437(18) 0.0449(19) 0.0022(16) -0.0080(14) -0.0013(15)
C6 0.0394(18) 0.050(2) 0.046(2) -0.0077(18) -0.0078(15) -0.0075(17)
C7 0.052(2) 0.0372(18) 0.0400(18) -0.0121(15) -0.0052(17) -0.0005(15)
C8 0.059(3) 0.042(2) 0.056(2) -0.0002(17) -0.0115(19) -0.0135(18)
C9 0.047(2) 0.088(3) 0.057(2) 0.013(2) 0.005(2) -0.027(2)
C10 0.041(2) 0.048(2) 0.051(2) -0.0032(17) 0.0090(17) -0.0108(17)
C11 0.0427(19) 0.0349(18) 0.060(2) 0.0037(16) -0.0022(18) 0.0078(15)
C12 0.073(3) 0.039(2) 0.0379(19) -0.0112(16) -0.0123(18) 0.0166(18)
C13 0.0368(19) 0.063(3) 0.0451(19) 0.0124(18) 0.0148(16) 0.0120(18)
C14 0.058(2) 0.048(2) 0.042(2) -0.0078(17) -0.0071(18) 0.0177(18)
C15 0.069(3) 0.091(3) 0.0318(19) -0.009(2) 0.004(2) 0.037(3)
C16 0.0391(18) 0.0323(17) 0.0390(18) -0.0011(14) -0.0064(15) 0.0004(14)
C17 0.051(2) 0.0369(19) 0.047(2) 0.0118(15) -0.0127(17) 0.0002(16)
C18 0.058(2) 0.053(2) 0.0297(16) 0.0096(15) -0.0080(18) -0.014(2)
C19 0.043(2) 0.057(2) 0.0270(15) 0.0012(15) 0.0024(14) -0.0066(17)
C20 0.0367(17) 0.0373(17) 0.0306(15) -0.0007(14) 0.0045(13) 0.0000(14)

loop_
_atom_type_symbol
_atom_type_scat_dispersion_real
_atom_type_scat_dispersion_imag
_atom_type_scat_Cromer_Mann_a1
_atom_type_scat_Cromer_Mann_b1
_atom_type_scat_Cromer_Mann_a2
_atom_type_scat_Cromer_Mann_b2
_atom_type_scat_Cromer_Mann_a3
_atom_type_scat_Cromer_Mann_b3
_atom_type_scat_Cromer_Mann_a4
_atom_type_scat_Cromer_Mann_b4
_atom_type_scat_Cromer_Mann_c
_atom_type_scat_source
C 0.0033 0.0016 2.3100 20.8439 1.0200 10.2075 1.5886 0.5687 0.8650 51.6512 0.2156 'International Tables Vol C 4.2.6.8 and 6.1.1.4'
H 0.0000 0.0000 0.4930 10.5109 0.3229 26.1257 0.1402 3.1424 0.0408 57.7998 0.0030 'International Tables Vol C 4.2.6.8 and 6.1.1.4'
N 0.0061 0.0033 12.2126 0.0057 3.1322 9.8933 2.0125 28.9975 1.1663 0.5826 -11.5290 'International Tables Vol C 4.2.6.8 and 6.1.1.4'
O 0.0106 0.0060 3.0485 13.2771 2.2868 5.7011 1.5463 0.3239 0.8670 32.9089 0.2508 'International Tables Vol C 4.2.6.8 and 6.1.1.4'
Si 0.0817 0.0704 6.2915 2.4386 3.0353 32.3337 1.9891 0.6785 1.5410 81.6937 1.1407 'International Tables Vol C 4.2.6.8 and 6.1.1.4'
Ti 0.2776 0.4457 9.7595 7.8508 7.3558 0.5000 1.6991 35.6338 1.9021 116.1050 1.2807 'International Tables Vol C 4.2.6.8 and 6.1.1.4'

loop_
_geom_angle_atom_site_label_1
_geom_angle_site_symmetry_1
_geom_angle_atom_site_label_2
_geom_angle_site_symmetry_2
_geom_angle_atom_site_label_3
_geom_angle_site_symmetry_3
_geom_angle
_geom_angle_publ_flag
N1 . Ti1 . N2 . 102.58(11) yes
N1 . Ti1 . N3 . 104.36(12) yes
N2 . Ti1 . N3 . 122.16(10) yes
N1 . Ti1 . N4 . 175.74(11) yes
N2 . Ti1 . N4 . 78.07(10) yes
N3 . Ti1 . N4 . 78.58(11) yes
N1 . Ti1 . N5 . 93.14(11) yes
N2 . Ti1 . N5 . 116.55(10) yes
N3 . Ti1 . N5 . 111.93(10) yes
N4 . Ti1 . N5 . 82.85(9) yes
Ti1 . N1 . O1 . 177.0(2) yes
Ti1 . N2 . Si1 . 122.97(13) yes
Ti1 . N2 . C5 . 118.2(2) yes
Si1 . N2 . C5 . 118.9(2) yes
Ti1 . N3 . Si2 . 127.86(15) yes
Ti1 . N3 . C7 . 117.9(2) yes
Si2 . N3 . C7 . 114.0(2) yes
Ti1 . N4 . C6 . 99.26(19) yes
Ti1 . N4 . C8 . 104.4(2) yes
C6 . N4 . C8 . 110.9(3) yes
Ti1 . N4 . C9 . 121.0(2) yes
C6 . N4 . C9 . 111.3(3) yes
C8 . N4 . C9 . 109.4(3) yes
Ti1 . N5 . C16 . 120.6(2) yes
Ti1 . N5 . C20 . 121.4(2) yes
C16 . N5 . C20 . 117.8(3) yes
N2 . Si1 . C10 . 112.17(15) yes
N2 . Si1 . C11 . 110.73(15) yes
C10 . Si1 . C11 . 107.18(18) yes
N2 . Si1 . C12 . 112.11(15) yes
C10 . Si1 . C12 . 108.5(2) yes
C11 . Si1 . C12 . 105.84(18) yes
N3 . Si2 . C13 . 114.19(15) yes
N3 . Si2 . C14 . 110.95(17) yes
C13 . Si2 . C14 . 110.86(19) yes
N3 . Si2 . C15 . 111.23(18) yes
C13 . Si2 . C15 . 104.6(2) yes
C14 . Si2 . C15 . 104.42(19) yes
N1 . O1 . C1 . 115.2(2) yes
O1 . C1 . C2 . 101.8(3) yes
O1 . C1 . C3 . 109.4(3) yes
C2 . C1 . C3 . 112.6(3) yes
O1 . C1 . C4 . 110.8(3) yes
C2 . C1 . C4 . 110.6(3) yes
C3 . C1 . C4 . 111.3(3) yes
C1 . C2 . H21 . 109.9 no
C1 . C2 . H22 . 109.5 no
H21 . C2 . H22 . 109.5 no
C1 . C2 . H23 . 109.0 no
H21 . C2 . H23 . 109.5 no
H22 . C2 . H23 . 109.5 no
C1 . C3 . H31 . 109.5 no
C1 . C3 . H32 . 109.4 no
H31 . C3 . H32 . 109.5 no
C1 . C3 . H33 . 109.5 no
H31 . C3 . H33 . 109.5 no
H32 . C3 . H33 . 109.5 no
C1 . C4 . H41 . 110.0 no
C1 . C4 . H42 . 109.3 no
H41 . C4 . H42 . 109.5 no
C1 . C4 . H43 . 109.1 no
H41 . C4 . H43 . 109.5 no
H42 . C4 . H43 . 109.5 no
N2 . C5 . C6 . 109.0(3) yes
N2 . C5 . H51 . 109.5 no
C6 . C5 . H51 . 108.6 no
N2 . C5 . H52 . 109.8 no
C6 . C5 . H52 . 110.5 no
H51 . C5 . H52 . 109.5 no
C5 . C6 . N4 . 109.1(3) yes
C5 . C6 . H61 . 110.4 no
N4 . C6 . H61 . 110.1 no
C5 . C6 . H62 . 108.7 no
N4 . C6 . H62 . 109.0 no
H61 . C6 . H62 . 109.5 no
N3 . C7 . C8 . 112.8(3) yes
N3 . C7 . H71 . 108.7 no
C8 . C7 . H71 . 109.1 no
N3 . C7 . H72 . 108.5 no
C8 . C7 . H72 . 108.2 no
H71 . C7 . H72 . 109.5 no
C7 . C8 . N4 . 110.6(3) yes
C7 . C8 . H81 . 108.6 no
N4 . C8 . H81 . 108.7 no
C7 . C8 . H82 . 110.1 no
N4 . C8 . H82 . 109.3 no
H81 . C8 . H82 . 109.5 no
N4 . C9 . H91 . 108.9 no
N4 . C9 . H92 . 110.2 no
H91 . C9 . H92 . 109.5 no
N4 . C9 . H93 . 109.3 no
H91 . C9 . H93 . 109.5 no
H92 . C9 . H93 . 109.5 no
Si1 . C10 . H101 . 109.8 no
Si1 . C10 . H102 . 109.2 no
H101 . C10 . H102 . 109.5 no
Si1 . C10 . H103 . 109.4 no
H101 . C10 . H103 . 109.5 no
H102 . C10 . H103 . 109.5 no
Si1 . C11 . H111 . 109.8 no
Si1 . C11 . H112 . 109.4 no
H111 . C11 . H112 . 109.5 no
Si1 . C11 . H113 . 109.2 no
H111 . C11 . H113 . 109.5 no
H112 . C11 . H113 . 109.5 no
Si1 . C12 . H121 . 109.6 no
Si1 . C12 . H122 . 109.3 no
H121 . C12 . H122 . 109.5 no
Si1 . C12 . H123 . 109.5 no
H121 . C12 . H123 . 109.5 no
H122 . C12 . H123 . 109.5 no
Si2 . C13 . H131 . 109.3 no
Si2 . C13 . H132 . 109.2 no
H131 . C13 . H132 . 109.5 no
Si2 . C13 . H133 . 109.9 no
H131 . C13 . H133 . 109.5 no
H132 . C13 . H133 . 109.5 no
Si2 . C14 . H141 . 109.5 no
Si2 . C14 . H142 . 109.9 no
H141 . C14 . H142 . 109.5 no
Si2 . C14 . H143 . 108.9 no
H141 . C14 . H143 . 109.5 no
H142 . C14 . H143 . 109.5 no
Si2 . C15 . H151 . 109.8 no
Si2 . C15 . H152 . 109.4 no
H151 . C15 . H152 . 109.5 no
Si2 . C15 . H153 . 109.2 no
H151 . C15 . H153 . 109.5 no
H152 . C15 . H153 . 109.5 no
N5 . C16 . C17 . 123.1(3) yes
N5 . C16 . H161 . 117.8 no
C17 . C16 . H161 . 119.0 no
C16 . C17 . C18 . 118.5(3) yes
C16 . C17 . H171 . 120.8 no
C18 . C17 . H171 . 120.6 no
C17 . C18 . C19 . 119.3(3) yes
C17 . C18 . H181 . 120.4 no
C19 . C18 . H181 . 120.3 no
C18 . C19 . C20 . 118.3(3) yes
C18 . C19 . H191 . 120.7 no
C20 . C19 . H191 . 120.9 no
C19 . C20 . N5 . 123.0(3) yes
C19 . C20 . H201 . 119.0 no
N5 . C20 . H201 . 118.1 no

loop_
_geom_bond_atom_site_label_1
_geom_bond_site_symmetry_1
_geom_bond_atom_site_label_2
_geom_bond_site_symmetry_2
_geom_bond_distance
_geom_bond_publ_flag
Ti1 . N1 . 1.721(2) yes
Ti1 . N2 . 1.999(3) yes
Ti1 . N3 . 2.019(2) yes
Ti1 . N4 . 2.344(3) yes
Ti1 . N5 . 2.199(2) yes
N1 . O1 . 1.385(3) yes
N2 . Si1 . 1.728(3) yes
N2 . C5 . 1.469(4) yes
N3 . Si2 . 1.725(3) yes
N3 . C7 . 1.463(4) yes
N4 . C6 . 1.465(5) yes
N4 . C8 . 1.483(5) yes
N4 . C9 . 1.452(5) yes
N5 . C16 . 1.334(4) yes
N5 . C20 . 1.331(4) yes
Si1 . C10 . 1.871(4) yes
Si1 . C11 . 1.879(4) yes
Si1 . C12 . 1.868(4) yes
Si2 . C13 . 1.868(4) yes
Si2 . C14 . 1.868(4) yes
Si2 . C15 . 1.890(4) yes
O1 . C1 . 1.474(4) yes
C1 . C2 . 1.514(5) yes
C1 . C3 . 1.512(5) yes
C1 . C4 . 1.506(5) yes
C2 . H21 . 0.950 no
C2 . H22 . 0.950 no
C2 . H23 . 0.950 no
C3 . H31 . 0.950 no
C3 . H32 . 0.950 no
C3 . H33 . 0.950 no
C4 . H41 . 0.950 no
C4 . H42 . 0.950 no
C4 . H43 . 0.950 no
C5 . C6 . 1.540(5) yes
C5 . H51 . 0.950 no
C5 . H52 . 0.950 no
C6 . H61 . 0.950 no
C6 . H62 . 0.950 no
C7 . C8 . 1.504(6) yes
C7 . H71 . 0.950 no
C7 . H72 . 0.950 no
C8 . H81 . 0.950 no
C8 . H82 . 0.950 no
C9 . H91 . 0.950 no
C9 . H92 . 0.950 no
C9 . H93 . 0.950 no
C10 . H101 . 0.950 no
C10 . H102 . 0.950 no
C10 . H103 . 0.950 no
C11 . H111 . 0.950 no
C11 . H112 . 0.950 no
C11 . H113 . 0.950 no
C12 . H121 . 0.950 no
C12 . H122 . 0.950 no
C12 . H123 . 0.950 no
C13 . H131 . 0.950 no
C13 . H132 . 0.950 no
C13 . H133 . 0.950 no
C14 . H141 . 0.950 no
C14 . H142 . 0.950 no
C14 . H143 . 0.950 no
C15 . H151 . 0.950 no
C15 . H152 . 0.950 no
C15 . H153 . 0.950 no
C16 . C17 . 1.381(5) yes
C16 . H161 . 0.950 no
C17 . C18 . 1.378(6) yes
C17 . H171 . 0.950 no
C18 . C19 . 1.374(6) yes
C18 . H181 . 0.950 no
C19 . C20 . 1.391(5) yes
C19 . H191 . 0.950 no
C20 . H201 . 0.950 no
